data_7101619
loop_
_publ_author_name
'Agostinho, Magno'
'Braunstein, Pierre'

_publ_section_title
;
 Structurally characterized intermediates in the stepwise insertion of
 CO-ethylene or CO-methyl acrylate into the metal-carbon bond of Pd(II)
 complexes stabilized by (phosphinomethyl)oxazoline ligands.
;
_journal_issue 1
_journal_name_full 'Chemical communications (Cambridge, England)'
_journal_page_first 58
_journal_page_last 60
_journal_paper_doi 10.1039/b613865a
_journal_year 2007
_chemical_formula_moiety 'C17 H19 Cl N O P Pd'
_chemical_formula_sum 'C17 H19 Cl N O P Pd'
_chemical_formula_weight 426.15
_chemical_name_systematic
;
?
;
_space_group_IT_number 2
_symmetry_cell_setting triclinic
_symmetry_space_group_name_Hall '-P 1'
_symmetry_space_group_name_H-M 'P -1'
_atom_sites_solution_hydrogens geom
_atom_sites_solution_primary direct
_atom_sites_solution_secondary difmap
_audit_creation_method SHELXL-97
_cell_angle_alpha 82.744(4)
_cell_angle_beta 83.051(4)
_cell_angle_gamma 86.4320(16)
_cell_formula_units_Z 4
_cell_length_a 8.5550(4)
_cell_length_b 8.8270(5)
_cell_length_c 22.6280(9)
_cell_measurement_reflns_used 2108
_cell_measurement_temperature 173(2)
_cell_measurement_theta_max 27.485
_cell_measurement_theta_min 0.998
_cell_volume 1680.70(14)
_computing_cell_refinement 'Denzo (Nonius B.V., 1998)'
_computing_data_collection 'Collect (Nonius B.V., 1998)'
_computing_data_reduction 'Denzo (Nonius B.V., 1998)'
_computing_molecular_graphics 'PLATON 98 (Spek, 1998)'
_computing_publication_material 'SHELXL-97 (Sheldrick, 1997)'
_computing_structure_refinement 'SHELXL-97 (Sheldrick, 1997)'
_computing_structure_solution 'SHELXS-97 (Sheldrick, 1997)'
_diffrn_ambient_temperature 173(2)
_diffrn_measured_fraction_theta_full 0.836
_diffrn_measured_fraction_theta_max 0.836
_diffrn_measurement_device_type KappaCCD
_diffrn_measurement_method '\p scans'
_diffrn_radiation_monochromator graphite
_diffrn_radiation_source 'fine-focus sealed tube'
_diffrn_radiation_type MoK\a
_diffrn_radiation_wavelength 0.71073
_diffrn_reflns_av_R_equivalents 0.0480
_diffrn_reflns_av_sigmaI/netI 0.1103
_diffrn_reflns_limit_h_max 11
_diffrn_reflns_limit_h_min -7
_diffrn_reflns_limit_k_max 11
_diffrn_reflns_limit_k_min -9
_diffrn_reflns_limit_l_max 25
_diffrn_reflns_limit_l_min -25
_diffrn_reflns_number 8059
_diffrn_reflns_theta_full 27.46
_diffrn_reflns_theta_max 27.46
_diffrn_reflns_theta_min 3.38
_exptl_absorpt_coefficient_mu 1.358
_exptl_absorpt_correction_type none
_exptl_crystal_colour colorless
_exptl_crystal_density_diffrn 1.684
_exptl_crystal_density_method 'not measured'
_exptl_crystal_description prism
_exptl_crystal_F_000 856
_exptl_crystal_size_max 0.14
_exptl_crystal_size_mid 0.12
_exptl_crystal_size_min 0.10
_refine_diff_density_max 2.790
_refine_diff_density_min -2.706
_refine_diff_density_rms 0.235
_refine_ls_extinction_method none
_refine_ls_goodness_of_fit_ref 1.105
_refine_ls_hydrogen_treatment constr
_refine_ls_matrix_type full
_refine_ls_number_parameters 397
_refine_ls_number_reflns 6429
_refine_ls_number_restraints 0
_refine_ls_restrained_S_all 1.105
_refine_ls_R_factor_all 0.1357
_refine_ls_R_factor_gt 0.0956
_refine_ls_shift/su_max 0.001
_refine_ls_shift/su_mean 0.000
_refine_ls_structure_factor_coef Fsqd
_refine_ls_weighting_details 'calc w=1/[\s^2^(Fo^2^)+(0.0600P)^2^+50.0000P] where P=(Fo^2^+2Fc^2^)/3'
_refine_ls_weighting_scheme calc
_refine_ls_wR_factor_gt 0.2505
_refine_ls_wR_factor_ref 0.2694
_reflns_number_gt 4199
_reflns_number_total 6429
_reflns_threshold_expression >2sigma(I)
_cod_data_source_file b613865a.txt
_cod_data_source_block compound_2a
_cod_original_sg_symbol_H-M P-1
_cod_database_code 7101619

loop_
_symmetry_equiv_pos_as_xyz
'x, y, z'
'-x, -y, -z'

loop_
_atom_site_label
_atom_site_type_symbol
_atom_site_fract_x
_atom_site_fract_y
_atom_site_fract_z
_atom_site_U_iso_or_equiv
_atom_site_adp_type
_atom_site_occupancy
_atom_site_symmetry_multiplicity
_atom_site_calc_flag
Pd1 Pd 0.44031(13) 0.47446(12) 0.10033(5) 0.0306(3) Uani 1 1 d
Pd2 Pd 0.49983(12) 0.57848(12) 0.40350(5) 0.0293(3) Uani 1 1 d
Cl1 Cl 0.3147(5) 0.7206(4) 0.07903(18) 0.0474(10) Uani 1 1 d
Cl2 Cl 0.2563(4) 0.7115(5) 0.42972(18) 0.0433(9) Uani 1 1 d
P1 P 0.5365(4) 0.2368(4) 0.11846(15) 0.0255(7) Uani 1 1 d
P2 P 0.7400(4) 0.4736(4) 0.38074(16) 0.0262(7) Uani 1 1 d
O1 O 0.2698(12) 0.1773(12) -0.0070(5) 0.043(3) Uani 1 1 d
O2 O 0.8320(12) 0.7309(12) 0.5033(5) 0.039(2) Uani 1 1 d
N1 N 0.3149(13) 0.3751(14) 0.0419(6) 0.036(3) Uani 1 1 d
N2 N 0.6165(13) 0.6898(13) 0.4608(5) 0.033(3) Uani 1 1 d
C1 C 0.1813(18) 0.432(2) 0.0084(9) 0.051(5) Uani 1 1 d
H1A H 0.2081 0.5253 -0.0192 0.062 Uiso 1 1 calc
H1B H 0.0867 0.4556 0.0361 0.062 Uiso 1 1 calc
C2 C 0.154(2) 0.303(2) -0.0258(8) 0.052(4) Uani 1 1 d
H2A H 0.0444 0.2695 -0.0155 0.063 Uiso 1 1 calc
H2B H 0.1720 0.3346 -0.0695 0.063 Uiso 1 1 calc
C3 C 0.3504(16) 0.2366(17) 0.0306(6) 0.031(3) Uani 1 1 d
C4 C 0.4789(15) 0.1429(16) 0.0565(6) 0.029(3) Uani 1 1 d
H4A H 0.5701 0.1335 0.0255 0.035 Uiso 1 1 calc
H4B H 0.4434 0.0391 0.0717 0.035 Uiso 1 1 calc
C5 C 0.4434(15) 0.1305(16) 0.1859(6) 0.028(3) Uani 1 1 d
C6 C 0.3589(18) 0.2036(18) 0.2310(7) 0.039(3) Uani 1 1 d
H6 H 0.3501 0.3121 0.2269 0.046 Uiso 1 1 calc
C7 C 0.288(2) 0.122(2) 0.2813(7) 0.051(5) Uani 1 1 d
H7 H 0.2308 0.1754 0.3116 0.062 Uiso 1 1 calc
C8 C 0.2981(19) -0.0365(19) 0.2893(8) 0.046(4) Uani 1 1 d
H8 H 0.2500 -0.0927 0.3247 0.055 Uiso 1 1 calc
C9 C 0.382(2) -0.1105(19) 0.2432(8) 0.048(4) Uani 1 1 d
H9 H 0.3869 -0.2191 0.2466 0.058 Uiso 1 1 calc
C10 C 0.4550(17) -0.0318(17) 0.1946(7) 0.039(4) Uani 1 1 d
H10 H 0.5160 -0.0853 0.1653 0.047 Uiso 1 1 calc
C11 C 0.7447(15) 0.1812(16) 0.1222(7) 0.031(3) Uani 1 1 d
C12 C 0.8314(17) 0.0897(19) 0.0856(7) 0.042(4) Uani 1 1 d
H12 H 0.7845 0.0583 0.0535 0.050 Uiso 1 1 calc
C13 C 0.9882(17) 0.0390(19) 0.0930(9) 0.049(4) Uani 1 1 d
H13 H 1.0457 -0.0269 0.0672 0.059 Uiso 1 1 calc
C14 C 1.0527(17) 0.087(2) 0.1379(9) 0.051(5) Uani 1 1 d
H14 H 1.1600 0.0599 0.1426 0.061 Uiso 1 1 calc
C15 C 0.968(2) 0.175(3) 0.1771(12) 0.090(8) Uani 1 1 d
H15 H 1.0149 0.2042 0.2096 0.108 Uiso 1 1 calc
C16 C 0.813(2) 0.223(3) 0.1697(10) 0.071(6) Uani 1 1 d
H16 H 0.7541 0.2837 0.1972 0.086 Uiso 1 1 calc
C17 C 0.565(2) 0.5583(16) 0.1605(7) 0.043(4) Uani 1 1 d
H17A H 0.5004 0.6389 0.1793 0.064 Uiso 1 1 calc
H17B H 0.6621 0.6005 0.1394 0.064 Uiso 1 1 calc
H17C H 0.5903 0.4754 0.1914 0.064 Uiso 1 1 calc
C18 C 0.5670(19) 0.8196(18) 0.4948(7) 0.041(4) Uani 1 1 d
H18A H 0.4746 0.7949 0.5245 0.049 Uiso 1 1 calc
H18B H 0.5399 0.9118 0.4676 0.049 Uiso 1 1 calc
C19 C 0.710(2) 0.8437(19) 0.5258(7) 0.045(4) Uani 1 1 d
H19A H 0.7453 0.9493 0.5150 0.054 Uiso 1 1 calc
H19B H 0.6858 0.8241 0.5699 0.054 Uiso 1 1 calc
C20 C 0.7611(16) 0.6522(15) 0.4678(6) 0.028(3) Uani 1 1 d
C21 C 0.8539(16) 0.5284(15) 0.4386(6) 0.031(3) Uani 1 1 d
H21A H 0.8718 0.4393 0.4686 0.037 Uiso 1 1 calc
H21B H 0.9577 0.5649 0.4199 0.037 Uiso 1 1 calc
C22 C 0.7838(16) 0.2720(16) 0.3778(6) 0.031(3) Uani 1 1 d
C23 C 0.8968(17) 0.1892(17) 0.4097(7) 0.038(3) Uani 1 1 d
H23 H 0.9482 0.2367 0.4370 0.046 Uiso 1 1 calc
C24 C 0.9343(19) 0.0368(18) 0.4018(8) 0.044(4) Uani 1 1 d
H24 H 1.0091 -0.0195 0.4247 0.053 Uiso 1 1 calc
C25 C 0.8657(19) -0.0341(17) 0.3614(8) 0.044(4) Uani 1 1 d
H25 H 0.8965 -0.1362 0.3545 0.053 Uiso 1 1 calc
C26 C 0.750(3) 0.048(2) 0.3308(10) 0.068(6) Uani 1 1 d
H26 H 0.6958 0.0005 0.3043 0.082 Uiso 1 1 calc
C27 C 0.713(3) 0.1994(19) 0.3391(10) 0.067(6) Uani 1 1 d
H27 H 0.6353 0.2548 0.3170 0.080 Uiso 1 1 calc
C28 C 0.8405(15) 0.5578(15) 0.3101(6) 0.027(3) Uani 1 1 d
C29 C 0.7651(15) 0.6793(16) 0.2762(7) 0.031(3) Uani 1 1 d
H29 H 0.6614 0.7153 0.2894 0.038 Uiso 1 1 calc
C30 C 0.8453(17) 0.7456(17) 0.2231(7) 0.038(3) Uani 1 1 d
H30 H 0.7955 0.8285 0.2003 0.046 Uiso 1 1 calc
C31 C 0.9905(19) 0.6960(18) 0.2032(7) 0.041(4) Uani 1 1 d
H31 H 1.0425 0.7420 0.1665 0.049 Uiso 1 1 calc
C32 C 1.0653(19) 0.575(2) 0.2373(9) 0.061(5) Uani 1 1 d
H32 H 1.1692 0.5404 0.2235 0.073 Uiso 1 1 calc
C33 C 0.9924(19) 0.5070(19) 0.2892(8) 0.054(5) Uani 1 1 d
H33 H 1.0444 0.4246 0.3115 0.065 Uiso 1 1 calc
C34 C 0.3928(16) 0.4717(16) 0.3428(6) 0.031(3) Uani 1 1 d
H34A H 0.2937 0.5278 0.3346 0.047 Uiso 1 1 calc
H34B H 0.3711 0.3664 0.3599 0.047 Uiso 1 1 calc
H34C H 0.4633 0.4707 0.3053 0.047 Uiso 1 1 calc

loop_
_atom_site_aniso_label
_atom_site_aniso_U_11
_atom_site_aniso_U_22
_atom_site_aniso_U_33
_atom_site_aniso_U_23
_atom_site_aniso_U_13
_atom_site_aniso_U_12
Pd1 0.0336(6) 0.0293(6) 0.0271(7) -0.0026(4) 0.0007(4) 0.0027(4)
Pd2 0.0280(5) 0.0327(6) 0.0262(6) -0.0011(4) -0.0030(4) 0.0004(4)
Cl1 0.059(2) 0.0351(19) 0.039(2) 0.0039(16) 0.0112(18) 0.0134(17)
Cl2 0.0350(18) 0.053(2) 0.036(2) 0.0058(17) 0.0021(15) 0.0103(16)
P1 0.0259(16) 0.0291(17) 0.022(2) -0.0062(14) -0.0038(13) 0.0022(13)
P2 0.0256(16) 0.0282(17) 0.024(2) -0.0053(14) -0.0015(13) 0.0035(13)
O1 0.043(6) 0.052(7) 0.037(7) -0.005(5) -0.014(5) -0.011(5)
O2 0.040(6) 0.045(6) 0.035(6) -0.021(5) -0.004(4) 0.001(5)
N1 0.026(6) 0.035(7) 0.048(8) -0.003(6) -0.011(5) 0.003(5)
N2 0.032(6) 0.030(6) 0.038(8) -0.016(5) 0.001(5) 0.003(5)
C1 0.031(8) 0.051(10) 0.076(14) -0.006(9) -0.027(8) 0.010(7)
C2 0.052(10) 0.052(10) 0.053(12) 0.009(9) -0.027(8) -0.005(8)
C3 0.033(7) 0.040(8) 0.022(8) 0.000(6) -0.009(6) -0.002(6)
C4 0.029(7) 0.038(7) 0.022(8) -0.012(6) 0.000(5) 0.000(6)
C5 0.024(6) 0.036(7) 0.027(8) -0.001(6) -0.008(5) -0.005(5)
C6 0.040(8) 0.045(9) 0.031(9) -0.007(7) -0.004(6) -0.005(7)
C7 0.054(10) 0.072(12) 0.030(10) -0.011(8) 0.005(7) -0.025(9)
C8 0.042(9) 0.051(10) 0.039(11) 0.016(8) -0.004(7) -0.001(7)
C9 0.049(9) 0.045(9) 0.048(11) 0.009(8) -0.010(8) 0.004(8)
C10 0.036(8) 0.032(8) 0.046(10) -0.002(7) 0.003(7) 0.004(6)
C11 0.023(6) 0.034(7) 0.037(9) 0.003(6) -0.011(6) 0.001(5)
C12 0.034(8) 0.049(9) 0.042(10) -0.009(7) -0.009(6) 0.012(7)
C13 0.025(7) 0.051(10) 0.065(13) 0.002(9) 0.001(7) 0.012(7)
C14 0.022(7) 0.048(10) 0.081(14) 0.007(9) -0.015(8) 0.001(7)
C15 0.049(12) 0.12(2) 0.12(2) -0.057(17) -0.043(13) 0.021(12)
C16 0.041(10) 0.102(16) 0.084(16) -0.054(13) -0.026(10) 0.020(10)
C17 0.074(11) 0.032(8) 0.029(9) 0.006(7) -0.036(8) -0.017(8)
C18 0.048(9) 0.040(8) 0.037(10) -0.018(7) 0.001(7) 0.006(7)
C19 0.051(9) 0.049(9) 0.038(10) -0.018(8) -0.001(7) 0.001(8)
C20 0.036(7) 0.030(7) 0.019(8) 0.007(6) -0.012(5) -0.002(6)
C21 0.037(7) 0.029(7) 0.028(8) -0.001(6) -0.019(6) 0.006(6)
C22 0.037(7) 0.034(7) 0.022(8) -0.006(6) -0.006(6) 0.005(6)
C23 0.031(7) 0.038(8) 0.047(10) -0.014(7) -0.006(6) -0.002(6)
C24 0.044(9) 0.041(9) 0.044(11) 0.005(7) -0.010(7) 0.014(7)
C25 0.049(9) 0.027(7) 0.059(11) -0.017(7) 0.000(8) -0.002(7)
C26 0.088(15) 0.046(10) 0.083(16) -0.025(10) -0.046(12) 0.011(10)
C27 0.090(15) 0.032(9) 0.089(16) -0.013(9) -0.061(13) 0.021(9)
C28 0.028(6) 0.029(7) 0.023(8) 0.001(6) -0.005(5) 0.006(5)
C29 0.022(6) 0.032(7) 0.040(9) -0.002(6) -0.007(6) 0.003(5)
C30 0.039(8) 0.043(8) 0.027(9) 0.007(7) 0.003(6) 0.010(7)
C31 0.052(9) 0.044(9) 0.020(9) 0.006(7) 0.011(6) 0.002(7)
C32 0.035(9) 0.067(12) 0.067(14) 0.015(10) 0.015(8) 0.016(8)
C33 0.040(9) 0.049(10) 0.059(12) 0.013(8) 0.015(8) 0.026(7)
C34 0.030(7) 0.041(8) 0.028(8) -0.012(6) -0.013(6) -0.007(6)

loop_
_atom_type_symbol
_atom_type_description
_atom_type_scat_dispersion_real
_atom_type_scat_dispersion_imag
_atom_type_scat_source
C C 0.0033 0.0016 'International Tables Vol C Tables 4.2.6.8 and 6.1.1.4'
H H 0.0000 0.0000 'International Tables Vol C Tables 4.2.6.8 and 6.1.1.4'
N N 0.0061 0.0033 'International Tables Vol C Tables 4.2.6.8 and 6.1.1.4'
O O 0.0106 0.0060 'International Tables Vol C Tables 4.2.6.8 and 6.1.1.4'
Cl Cl 0.1484 0.1585 'International Tables Vol C Tables 4.2.6.8 and 6.1.1.4'
P P 0.1023 0.0942 'International Tables Vol C Tables 4.2.6.8 and 6.1.1.4'
Pd Pd -0.9988 1.0072 'International Tables Vol C Tables 4.2.6.8 and 6.1.1.4'

loop_
_geom_angle_atom_site_label_1
_geom_angle_atom_site_label_2
_geom_angle_atom_site_label_3
_geom_angle
_geom_angle_publ_flag
C17 Pd1 N1 176.4(5) y
C17 Pd1 P1 94.5(4) y
N1 Pd1 P1 82.2(3) y
C17 Pd1 Cl1 90.1(5) y
N1 Pd1 Cl1 93.2(3) y
P1 Pd1 Cl1 174.66(15) y
C34 Pd2 N2 176.9(5) y
C34 Pd2 P2 95.3(4) y
N2 Pd2 P2 82.8(3) y
C34 Pd2 Cl2 89.5(4) y
N2 Pd2 Cl2 92.3(3) y
P2 Pd2 Cl2 174.38(14) y
C5 P1 C11 102.1(6) ?
C5 P1 C4 104.7(6) ?
C11 P1 C4 105.4(6) ?
C5 P1 Pd1 114.4(5) ?
C11 P1 Pd1 125.1(5) ?
C4 P1 Pd1 103.4(5) ?
C22 P2 C28 102.3(6) ?
C22 P2 C21 106.1(6) ?
C28 P2 C21 104.7(6) ?
C22 P2 Pd2 124.6(5) ?
C28 P2 Pd2 113.8(4) ?
C21 P2 Pd2 103.5(5) ?
C3 O1 C2 104.4(12) ?
C20 O2 C19 105.7(11) ?
C3 N1 C1 107.2(12) ?
C3 N1 Pd1 120.2(9) ?
C1 N1 Pd1 132.6(10) ?
C20 N2 C18 108.1(12) ?
C20 N2 Pd2 120.0(9) ?
C18 N2 Pd2 131.7(10) ?
N1 C1 C2 104.3(13) ?
N1 C1 H1A 110.9 ?
C2 C1 H1A 110.9 ?
N1 C1 H1B 110.9 ?
C2 C1 H1B 110.9 ?
H1A C1 H1B 108.9 ?
O1 C2 C1 105.2(12) ?
O1 C2 H2A 110.7 ?
C1 C2 H2A 110.7 ?
O1 C2 H2B 110.7 ?
C1 C2 H2B 110.7 ?
H2A C2 H2B 108.8 ?
N1 C3 O1 118.8(13) ?
N1 C3 C4 122.6(12) ?
O1 C3 C4 118.6(13) ?
C3 C4 P1 108.1(9) ?
C3 C4 H4A 110.1 ?
P1 C4 H4A 110.1 ?
C3 C4 H4B 110.1 ?
P1 C4 H4B 110.1 ?
H4A C4 H4B 108.4 ?
C6 C5 C10 117.2(13) ?
C6 C5 P1 121.6(11) ?
C10 C5 P1 121.2(11) ?
C7 C6 C5 121.0(15) ?
C7 C6 H6 119.5 ?
C5 C6 H6 119.5 ?
C6 C7 C8 121.6(16) ?
C6 C7 H7 119.2 ?
C8 C7 H7 119.2 ?
C7 C8 C9 117.4(15) ?
C7 C8 H8 121.3 ?
C9 C8 H8 121.3 ?
C10 C9 C8 121.3(15) ?
C10 C9 H9 119.3 ?
C8 C9 H9 119.3 ?
C9 C10 C5 121.4(15) ?
C9 C10 H10 119.3 ?
C5 C10 H10 119.3 ?
C12 C11 C16 117.9(14) ?
C12 C11 P1 124.7(11) ?
C16 C11 P1 117.0(12) ?
C11 C12 C13 123.0(15) ?
C11 C12 H12 118.5 ?
C13 C12 H12 118.5 ?
C14 C13 C12 117.3(16) ?
C14 C13 H13 121.3 ?
C12 C13 H13 121.3 ?
C13 C14 C15 121.5(15) ?
C13 C14 H14 119.3 ?
C15 C14 H14 119.3 ?
C14 C15 C16 120.5(19) ?
C14 C15 H15 119.8 ?
C16 C15 H15 119.8 ?
C11 C16 C15 119.6(18) ?
C11 C16 H16 120.2 ?
C15 C16 H16 120.2 ?
Pd1 C17 H17A 109.5 ?
Pd1 C17 H17B 109.5 ?
H17A C17 H17B 109.5 ?
Pd1 C17 H17C 109.5 ?
H17A C17 H17C 109.5 ?
H17B C17 H17C 109.5 ?
N2 C18 C19 104.2(12) ?
N2 C18 H18A 110.9 ?
C19 C18 H18A 110.9 ?
N2 C18 H18B 110.9 ?
C19 C18 H18B 110.9 ?
H18A C18 H18B 108.9 ?
O2 C19 C18 104.3(11) ?
O2 C19 H19A 110.9 ?
C18 C19 H19A 110.9 ?
O2 C19 H19B 110.9 ?
C18 C19 H19B 110.9 ?
H19A C19 H19B 108.9 ?
N2 C20 O2 117.6(13) ?
N2 C20 C21 123.8(12) ?
O2 C20 C21 118.6(11) ?
C20 C21 P2 107.7(9) ?
C20 C21 H21A 110.2 ?
P2 C21 H21A 110.2 ?
C20 C21 H21B 110.2 ?
P2 C21 H21B 110.2 ?
H21A C21 H21B 108.5 ?
C27 C22 C23 118.1(13) ?
C27 C22 P2 118.9(11) ?
C23 C22 P2 122.8(10) ?
C22 C23 C24 120.0(13) ?
C22 C23 H23 120.0 ?
C24 C23 H23 120.0 ?
C25 C24 C23 121.5(14) ?
C25 C24 H24 119.2 ?
C23 C24 H24 119.2 ?
C24 C25 C26 118.1(14) ?
C24 C25 H25 121.0 ?
C26 C25 H25 121.0 ?
C27 C26 C25 120.0(16) ?
C27 C26 H26 120.0 ?
C25 C26 H26 120.0 ?
C22 C27 C26 122.2(16) ?
C22 C27 H27 118.9 ?
C26 C27 H27 118.9 ?
C33 C28 C29 119.2(13) ?
C33 C28 P2 121.5(11) ?
C29 C28 P2 119.4(10) ?
C30 C29 C28 118.7(12) ?
C30 C29 H29 120.6 ?
C28 C29 H29 120.6 ?
C31 C30 C29 121.8(14) ?
C31 C30 H30 119.1 ?
C29 C30 H30 119.1 ?
C30 C31 C32 119.2(13) ?
C30 C31 H31 120.4 ?
C32 C31 H31 120.4 ?
C33 C32 C31 121.2(14) ?
C33 C32 H32 119.4 ?
C31 C32 H32 119.4 ?
C32 C33 C28 119.9(14) ?
C32 C33 H33 120.0 ?
C28 C33 H33 120.0 ?
Pd2 C34 H34A 109.5 ?
Pd2 C34 H34B 109.5 ?
H34A C34 H34B 109.5 ?
Pd2 C34 H34C 109.5 ?
H34A C34 H34C 109.5 ?
H34B C34 H34C 109.5 ?

loop_
_geom_bond_atom_site_label_1
_geom_bond_atom_site_label_2
_geom_bond_distance
_geom_bond_publ_flag
Pd1 C17 2.057(13) y
Pd1 N1 2.103(12) y
Pd1 P1 2.212(4) y
Pd1 Cl1 2.383(4) y
Pd2 C34 2.087(12) y
Pd2 N2 2.098(11) y
Pd2 P2 2.230(3) y
Pd2 Cl2 2.376(4) y
P1 C5 1.811(14) ?
P1 C11 1.827(13) ?
P1 C4 1.847(13) y
P2 C22 1.803(14) ?
P2 C28 1.816(14) ?
P2 C21 1.851(13) y
O1 C3 1.332(16) ?
O1 C2 1.50(2) ?
O2 C20 1.345(16) ?
O2 C19 1.487(19) ?
N1 C3 1.291(18) y
N1 C1 1.475(18) ?
N2 C20 1.284(17) y
N2 C18 1.471(17) ?
C1 C2 1.50(2) ?
C1 H1A 0.9900 ?
C1 H1B 0.9900 ?
C2 H2A 0.9900 ?
C2 H2B 0.9900 ?
C3 C4 1.468(19) ?
C4 H4A 0.9900 ?
C4 H4B 0.9900 ?
C5 C6 1.38(2) ?
C5 C10 1.42(2) ?
C6 C7 1.36(2) ?
C6 H6 0.9500 ?
C7 C8 1.39(2) ?
C7 H7 0.9500 ?
C8 C9 1.40(2) ?
C8 H8 0.9500 ?
C9 C10 1.33(2) ?
C9 H9 0.9500 ?
C10 H10 0.9500 ?
C11 C12 1.35(2) ?
C11 C16 1.38(2) ?
C12 C13 1.41(2) ?
C12 H12 0.9500 ?
C13 C14 1.34(3) ?
C13 H13 0.9500 ?
C14 C15 1.37(3) ?
C14 H14 0.9500 ?
C15 C16 1.39(3) ?
C15 H15 0.9500 ?
C16 H16 0.9500 ?
C17 H17A 0.9800 ?
C17 H17B 0.9800 ?
C17 H17C 0.9800 ?
C18 C19 1.52(2) ?
C18 H18A 0.9900 ?
C18 H18B 0.9900 ?
C19 H19A 0.9900 ?
C19 H19B 0.9900 ?
C20 C21 1.49(2) y
C21 H21A 0.9900 ?
C21 H21B 0.9900 ?
C22 C27 1.37(2) ?
C22 C23 1.39(2) ?
C23 C24 1.39(2) ?
C23 H23 0.9500 ?
C24 C25 1.38(2) ?
C24 H24 0.9500 ?
C25 C26 1.39(3) ?
C25 H25 0.9500 ?
C26 C27 1.38(2) ?
C26 H26 0.9500 ?
C27 H27 0.9500 ?
C28 C33 1.395(19) ?
C28 C29 1.407(19) ?
C29 C30 1.39(2) ?
C29 H29 0.9500 ?
C30 C31 1.34(2) ?
C30 H30 0.9500 ?
C31 C32 1.40(2) ?
C31 H31 0.9500 ?
C32 C33 1.35(2) ?
C32 H32 0.9500 ?
C33 H33 0.9500 ?
C34 H34A 0.9800 ?
C34 H34B 0.9800 ?
C34 H34C 0.9800 ?

loop_
_geom_torsion_atom_site_label_1
_geom_torsion_atom_site_label_2
_geom_torsion_atom_site_label_3
_geom_torsion_atom_site_label_4
_geom_torsion
C17 Pd1 P1 C5 79.7(7)
N1 Pd1 P1 C5 -98.8(6)
Cl1 Pd1 P1 C5 -68.4(16)
C17 Pd1 P1 C11 -47.1(8)
N1 Pd1 P1 C11 134.3(7)
Cl1 Pd1 P1 C11 164.8(15)
C17 Pd1 P1 C4 -167.1(7)
N1 Pd1 P1 C4 14.3(5)
Cl1 Pd1 P1 C4 44.8(16)
C34 Pd2 P2 C22 -50.4(7)
N2 Pd2 P2 C22 132.0(7)
Cl2 Pd2 P2 C22 161.5(14)
C34 Pd2 P2 C28 75.7(6)
N2 Pd2 P2 C28 -101.9(6)
Cl2 Pd2 P2 C28 -72.5(15)
C34 Pd2 P2 C21 -171.3(6)
N2 Pd2 P2 C21 11.1(6)
Cl2 Pd2 P2 C21 40.6(16)
C17 Pd1 N1 C3 -33(10)
P1 Pd1 N1 C3 -10.1(11)
Cl1 Pd1 N1 C3 172.6(11)
C17 Pd1 N1 C1 146(10)
P1 Pd1 N1 C1 168.6(15)
Cl1 Pd1 N1 C1 -8.7(14)
C34 Pd2 N2 C20 -59(10)
P2 Pd2 N2 C20 -7.3(11)
Cl2 Pd2 N2 C20 175.5(11)
C34 Pd2 N2 C18 116(10)
P2 Pd2 N2 C18 168.0(13)
Cl2 Pd2 N2 C18 -9.3(13)
C3 N1 C1 C2 -2.6(18)
Pd1 N1 C1 C2 178.6(11)
C3 O1 C2 C1 -1.7(17)
N1 C1 C2 O1 2.6(18)
C1 N1 C3 O1 1.7(19)
Pd1 N1 C3 O1 -179.3(10)
C1 N1 C3 C4 180.0(14)
Pd1 N1 C3 C4 -1.0(19)
C2 O1 C3 N1 0.1(18)
C2 O1 C3 C4 -178.3(13)
N1 C3 C4 P1 14.2(17)
O1 C3 C4 P1 -167.5(10)
C5 P1 C4 C3 101.2(10)
C11 P1 C4 C3 -151.5(9)
Pd1 P1 C4 C3 -18.8(10)
C11 P1 C5 C6 118.1(12)
C4 P1 C5 C6 -132.3(12)
Pd1 P1 C5 C6 -19.8(13)
C11 P1 C5 C10 -61.6(12)
C4 P1 C5 C10 48.1(13)
Pd1 P1 C5 C10 160.5(10)
C10 C5 C6 C7 -1(2)
P1 C5 C6 C7 179.4(12)
C5 C6 C7 C8 0(3)
C6 C7 C8 C9 -1(3)
C7 C8 C9 C10 3(3)
C8 C9 C10 C5 -4(3)
C6 C5 C10 C9 3(2)
P1 C5 C10 C9 -177.6(13)
C5 P1 C11 C12 109.2(14)
C4 P1 C11 C12 0.0(15)
Pd1 P1 C11 C12 -119.0(13)
C5 P1 C11 C16 -63.8(16)
C4 P1 C11 C16 -172.9(15)
Pd1 P1 C11 C16 68.0(16)
C16 C11 C12 C13 -2(3)
P1 C11 C12 C13 -174.6(13)
C11 C12 C13 C14 -1(3)
C12 C13 C14 C15 4(3)
C13 C14 C15 C16 -3(4)
C12 C11 C16 C15 2(3)
P1 C11 C16 C15 176(2)
C14 C15 C16 C11 0(4)
C20 N2 C18 C19 -3.1(17)
Pd2 N2 C18 C19 -178.7(10)
C20 O2 C19 C18 -2.8(15)
N2 C18 C19 O2 3.5(16)
C18 N2 C20 O2 1.4(18)
Pd2 N2 C20 O2 177.7(9)
C18 N2 C20 C21 -178.1(13)
Pd2 N2 C20 C21 -1.8(19)
C19 O2 C20 N2 1.0(17)
C19 O2 C20 C21 -179.5(12)
N2 C20 C21 P2 11.9(17)
O2 C20 C21 P2 -167.6(10)
C22 P2 C21 C20 -147.5(9)
C28 P2 C21 C20 104.8(10)
Pd2 P2 C21 C20 -14.7(10)
C28 P2 C22 C27 -71.6(16)
C21 P2 C22 C27 178.9(16)
Pd2 P2 C22 C27 59.2(17)
C28 P2 C22 C23 103.0(13)
C21 P2 C22 C23 -6.5(14)
Pd2 P2 C22 C23 -126.2(11)
C27 C22 C23 C24 0(2)
P2 C22 C23 C24 -174.7(12)
C22 C23 C24 C25 2(2)
C23 C24 C25 C26 -4(3)
C24 C25 C26 C27 4(3)
C23 C22 C27 C26 0(3)
P2 C22 C27 C26 174.8(19)
C25 C26 C27 C22 -2(4)
C22 P2 C28 C33 -43.5(15)
C21 P2 C28 C33 67.0(15)
Pd2 P2 C28 C33 179.4(12)
C22 P2 C28 C29 137.9(11)
C21 P2 C28 C29 -111.5(11)
Pd2 P2 C28 C29 0.8(12)
C33 C28 C29 C30 0(2)
P2 C28 C29 C30 178.1(11)
C28 C29 C30 C31 1(2)
C29 C30 C31 C32 -1(3)
C30 C31 C32 C33 1(3)
C31 C32 C33 C28 -1(3)
C29 C28 C33 C32 0(3)
P2 C28 C33 C32 -178.1(16)
